data_9000377
loop_
_publ_author_name
'Hazen, R. M.'
'Burnham, C. W.'

_publ_section_title
;
 The crystal structures of one-layer phlogopite and annite
;
_journal_name_full 'American Mineralogist'
_journal_page_first 889
_journal_page_last 900
_journal_volume 58
_journal_year 1973
_chemical_formula_sum 'Al1.282 Ca0.03 Cl0.05 F0.22 Fe2.43 H1.38 K0.88 Mg0.12 Mn0.03 Na0.07 O11.73 Si2.808 Ti0.21'
_chemical_name_mineral Annite
_space_group_IT_number 12
_symmetry_space_group_name_Hall '-C 2y'
_symmetry_space_group_name_H-M 'C 1 2/m 1'
_cell_angle_alpha 90
_cell_angle_beta 100.63
_cell_angle_gamma 90
_cell_formula_units_Z 2
_cell_length_a 5.3860
_cell_length_b 9.3241
_cell_length_c 10.2683
_cell_volume 506.820
_database_code_amcsd 0000386
_exptl_crystal_density_diffrn 3.250
_cod_original_formula_sum
;Al1.282 Si2.808 Fe2.43 Ti.21 Mg.12 Mn.03 K.88 Na.07 Ca.03 O11.73 F.22 Cl.05
 H1.38
;
_cod_database_code 9000377

loop_
_space_group_symop_operation_xyz
x,y,z
1/2+x,1/2+y,z
x,-y,z
1/2+x,1/2-y,z
-x,y,-z
1/2-x,1/2+y,-z
-x,-y,-z
1/2-x,1/2-y,-z

loop_
_atom_site_aniso_label
_atom_site_aniso_U_11
_atom_site_aniso_U_22
_atom_site_aniso_U_33
_atom_site_aniso_U_12
_atom_site_aniso_U_13
_atom_site_aniso_U_23
Al 0.01065 0.01057 0.01858 -0.00025 0.00433 -0.00048
Si 0.01065 0.01057 0.01858 -0.00025 0.00433 -0.00048
Fe1 0.00994 0.00793 0.02064 0.00000 0.00595 0.00000
Ti1 0.00994 0.00793 0.02064 0.00000 0.00595 0.00000
Mg1 0.00994 0.00793 0.02064 0.00000 0.00595 0.00000
Mn1 0.00994 0.00793 0.02064 0.00000 0.00595 0.00000
Al1 0.00994 0.00793 0.02064 0.00000 0.00595 0.00000
Fe2 0.00866 0.01233 0.02012 0.00000 0.00379 0.00000
Ti2 0.00866 0.01233 0.02012 0.00000 0.00379 0.00000
Mg2 0.00866 0.01233 0.02012 0.00000 0.00379 0.00000
Mn2 0.00866 0.01233 0.02012 0.00000 0.00379 0.00000
Al2 0.00866 0.01233 0.02012 0.00000 0.00379 0.00000
K 0.03932 0.04404 0.05985 0.00000 0.00379 0.00000
Na 0.03932 0.04404 0.08565 0.00000 0.00379 0.00000
Ca 0.03932 0.04404 0.08565 0.00000 0.00379 0.00000
O1 0.01987 0.03083 0.02580 -0.00700 0.00677 -0.00048
O2 0.03024 0.01762 0.02838 0.00000 0.00595 0.00000
O3 0.01547 0.01542 0.02064 -0.00100 0.00460 -0.00048
O4 0.01959 0.01630 0.02064 0.00000 0.00460 0.00000
O-H 0.01959 0.01630 0.02064 0.00000 0.00460 0.00000
F 0.01959 0.01630 0.02064 0.00000 0.00460 0.00000
Cl 0.01959 0.01630 0.02064 0.00000 0.00460 0.00000

loop_
_atom_site_label
_atom_site_fract_x
_atom_site_fract_y
_atom_site_fract_z
_atom_site_occupancy
_atom_site_type_symbol
_atom_site_attached_hydrogens
Al 0.57030 0.16650 0.22460 0.29800 Al 0
Si 0.57030 0.16650 0.22460 0.70200 Si 0
Fe1 0.00000 0.50000 0.50000 0.81000 Fe 0
Ti1 0.00000 0.50000 0.50000 0.07000 Ti 0
Mg1 0.00000 0.50000 0.50000 0.04000 Mg 0
Mn1 0.00000 0.50000 0.50000 0.01000 Mn 0
Al1 0.00000 0.50000 0.50000 0.03000 Al 0
Fe2 0.00000 0.83320 0.50000 0.81000 Fe 0
Ti2 0.00000 0.83320 0.50000 0.07000 Ti 0
Mg2 0.00000 0.83320 0.50000 0.04000 Mg 0
Mn2 0.00000 0.83320 0.50000 0.01000 Mn 0
Al2 0.00000 0.83320 0.50000 0.03000 Al 0
K 0.00000 0.00000 0.00000 0.88000 K 0
Na 0.00000 0.00000 0.00000 0.07000 Na 0
Ca 0.00000 0.00000 0.00000 0.03000 Ca 0
O1 0.80310 0.24570 0.16700 1.00000 O 0
O2 0.54270 0.00000 0.16840 1.00000 O 0
O3 0.62910 0.16740 0.38940 1.00000 O 0
O4 0.12390 0.00000 0.39310 0.17500 O 0
O-H 0.12390 0.00000 0.39310 0.69000 O 1
F 0.12390 0.00000 0.39310 0.11000 F 0
Cl 0.12390 0.00000 0.39310 0.02500 Cl 0

loop_
_cod_changelog_entry_id
_cod_changelog_entry_author
_cod_changelog_entry_date
_cod_changelog_entry_text
1
;cod-tools version 3.8.0
Id: cif_guess_AMCSD_atom_types 9581 2023-05-17 12:35:41Z saulius
;
2023-05-18T11:36:18+03:00
;Derived atom types and hydrogen counts
from atom names that follow the AMCSD naming convention
(Wat == water, O-H == hydroxyl).
;
2
;cod-tools version 3.10.1
Id: cif_fix_AMCSD_aniso_labels 10200 2024-08-01 14:09:44Z saulius
;
2024-08-02T12:19:42+03:00
;Changed the following '_atom_site_aniso_label' values:
'OH' -> 'O-H'
;

loop_
_cod_related_entry_id
_cod_related_entry_database
_cod_related_entry_code
1 AMCSD 0000386
